data_7031727
loop_
_publ_author_name
'van der Salm, Holly'
'Larsen, Christopher B.'
'McLay, James R. W.'
'Fraser, Michael G.'
'Lucas, Nigel T.'
'Gordon, Keith C.'

_publ_section_title
;
 Stretching the phenazine MO in dppz: the effect of phenyl and
 phenyl-ethynyl groups on the photophysics of Re(i) dppz complexes.
;
_journal_issue 47
_journal_name_full 'Dalton transactions (Cambridge, England : 2003)'
_journal_page_first 17775
_journal_page_last 17785
_journal_paper_doi 10.1039/c4dt01415d
_journal_volume 43
_journal_year 2014
_chemical_formula_moiety 'C28 H22 N4, C H Cl3'
_chemical_formula_sum 'C29 H23 Cl3 N4'
_chemical_formula_weight 533.88
_chemical_name_systematic
; 
 11-(4-tert-butylphenyl)dipyrido[3,2-a:2',3'-c]phenazine 
;
_space_group_IT_number 2
_symmetry_cell_setting triclinic
_symmetry_Int_Tables_number 2
_symmetry_space_group_name_Hall '-P 1'
_symmetry_space_group_name_H-M 'P -1'
_atom_sites_solution_hydrogens geom
_atom_sites_solution_primary direct
_atom_sites_solution_secondary difmap
_audit_block_code cbl1304
_audit_creation_method SHELXL-97
_cell_angle_alpha 84.746(4)
_cell_angle_beta 82.237(3)
_cell_angle_gamma 77.711(3)
_cell_formula_units_Z 2
_cell_length_a 5.9069(2)
_cell_length_b 10.5275(4)
_cell_length_c 20.8395(10)
_cell_measurement_reflns_used 4774
_cell_measurement_temperature 100(2)
_cell_measurement_theta_max 73.9499
_cell_measurement_theta_min 4.2878
_cell_volume 1251.96(9)
_computing_cell_refinement 'CrysAlisPro (Agilent, V 1.171.36.28)'
_computing_data_collection 'CrysAlisPro (Agilent, V 1.171.36.28)'
_computing_data_reduction 'CrysAlisPro (Agilent, V 1.171.36.28)'
_computing_molecular_graphics 'Mercury (CCDC, 2013)'
_computing_publication_material 'enCIFer (CCDC, 2011)'
_computing_structure_refinement 'SHELXL-97 (Sheldrick, 1997)'
_computing_structure_solution 'SHELXS-97 (Sheldrick, 1990)'
_diffrn_ambient_temperature 100(2)
_diffrn_crystal_treatment
; 
Crystal was attached with Paratone N oil to a 0.3 mm CryoLoop supported 
in a copper mounting pin, then quenched in a cold nitrogen gas from a gas
stream from an Oxford Cryosystems Cryostream.
;
_diffrn_detector_area_resol_mean 5.1725
_diffrn_measured_fraction_theta_full 0.998
_diffrn_measured_fraction_theta_max 0.959
_diffrn_measurement_device_type 'SuperNova, Dual, Cu at zero, Atlas'
_diffrn_measurement_method '\w scans'
_diffrn_radiation_monochromator mirror
_diffrn_radiation_source 'SuperNova (Cu) X-ray Source'
_diffrn_radiation_type CuK\a
_diffrn_radiation_wavelength 1.54184
_diffrn_reflns_av_R_equivalents 0.0262
_diffrn_reflns_av_sigmaI/netI 0.0330
_diffrn_reflns_limit_h_max 5
_diffrn_reflns_limit_h_min -7
_diffrn_reflns_limit_k_max 12
_diffrn_reflns_limit_k_min -11
_diffrn_reflns_limit_l_max 23
_diffrn_reflns_limit_l_min -25
_diffrn_reflns_number 8447
_diffrn_reflns_theta_full 67.00
_diffrn_reflns_theta_max 74.12
_diffrn_reflns_theta_min 4.29
_diffrn_standards_interval_count 0
_diffrn_standards_interval_time 0
_diffrn_standards_number 0
_exptl_absorpt_coefficient_mu 3.520
_exptl_absorpt_correction_T_max 0.8720
_exptl_absorpt_correction_T_min 0.1208
_exptl_absorpt_correction_type multi-scan
_exptl_absorpt_process_details
;
CrysAlisPro, Agilent Technologies, Version 1.171.36.20
Empirical absorption correction using spherical harmonics,
 implemented in SCALE3 ABSPACK scaling algorithm.
;
_exptl_crystal_colour yellow
_exptl_crystal_density_diffrn 1.416
_exptl_crystal_density_method 'not measured'
_exptl_crystal_description needle
_exptl_crystal_F_000 552
_exptl_crystal_preparation
;
Crystals were grown by slow diffusion of petroleum into a 
chloroform solution at room temperature.
;
_exptl_crystal_size_max 1.04
_exptl_crystal_size_mid 0.05
_exptl_crystal_size_min 0.04
_refine_diff_density_max 0.364
_refine_diff_density_min -0.389
_refine_diff_density_rms 0.062
_refine_ls_extinction_method none
_refine_ls_goodness_of_fit_ref 1.036
_refine_ls_hydrogen_treatment constr
_refine_ls_matrix_type full
_refine_ls_number_parameters 328
_refine_ls_number_reflns 4900
_refine_ls_number_restraints 0
_refine_ls_restrained_S_all 1.036
_refine_ls_R_factor_all 0.0470
_refine_ls_R_factor_gt 0.0403
_refine_ls_shift/su_max 0.001
_refine_ls_shift/su_mean 0.000
_refine_ls_structure_factor_coef Fsqd
_refine_ls_weighting_details 'calc w=1/[\s^2^(Fo^2^)+(0.0602P)^2^+0.6288P] where P=(Fo^2^+2Fc^2^)/3'
_refine_ls_weighting_scheme calc
_refine_ls_wR_factor_gt 0.1089
_refine_ls_wR_factor_ref 0.1145
_reflns_number_gt 4243
_reflns_number_total 4900
_reflns_threshold_expression >2sigma(I)
_cod_data_source_file c4dt01415d2.cif
_cod_data_source_block 1a
_cod_depositor_comments 'Adding full bibliography for 7031727.cif.'
_cod_database_code 7031727

loop_
_symmetry_equiv_pos_as_xyz
'x, y, z'
'-x, -y, -z'

loop_
_atom_site_label
_atom_site_type_symbol
_atom_site_fract_x
_atom_site_fract_y
_atom_site_fract_z
_atom_site_U_iso_or_equiv
_atom_site_adp_type
_atom_site_occupancy
_atom_site_symmetry_multiplicity
_atom_site_calc_flag
_atom_site_refinement_flags
Cl91 Cl 0.75606(9) 0.42943(5) 0.33497(3) 0.03221(14) Uani 1 1 d .
Cl92 Cl 0.38571(10) 0.29652(6) 0.32085(3) 0.04143(16) Uani 1 1 d .
Cl93 Cl 0.86558(10) 0.15374(5) 0.31504(3) 0.03591(15) Uani 1 1 d .
N1 N 0.6256(3) 0.23193(15) 0.15825(7) 0.0199(3) Uani 1 1 d .
N2 N 0.9285(3) 0.39523(15) 0.15964(7) 0.0199(3) Uani 1 1 d .
N3 N 1.2577(3) 0.29788(15) -0.05918(7) 0.0175(3) Uani 1 1 d .
N4 N 0.9102(3) 0.15173(15) -0.06505(7) 0.0174(3) Uani 1 1 d .
C1 C 0.6059(3) 0.10696(18) 0.04727(9) 0.0196(4) Uani 1 1 d .
H1 H 0.5995 0.0641 0.0096 0.024 Uiso 1 1 calc R
C2 C 0.4579(3) 0.09017(18) 0.10259(9) 0.0210(4) Uani 1 1 d .
H2 H 0.3473 0.0361 0.1040 0.025 Uiso 1 1 calc R
C3 C 0.4746(3) 0.15510(19) 0.15701(9) 0.0208(4) Uani 1 1 d .
H3 H 0.3718 0.1435 0.1953 0.025 Uiso 1 1 calc R
C4 C 1.0815(3) 0.47070(18) 0.16087(9) 0.0216(4) Uani 1 1 d .
H4 H 1.0774 0.5130 0.1995 0.026 Uiso 1 1 calc R
C5 C 1.2483(3) 0.49175(18) 0.10872(9) 0.0209(4) Uani 1 1 d .
H5 H 1.3549 0.5462 0.1120 0.025 Uiso 1 1 calc R
C6 C 1.2534(3) 0.43129(18) 0.05261(9) 0.0191(4) Uani 1 1 d .
H6 H 1.3633 0.4442 0.0162 0.023 Uiso 1 1 calc R
C7 C 1.0955(3) 0.35058(17) 0.04956(8) 0.0165(3) Uani 1 1 d .
C8 C 0.9355(3) 0.33502(17) 0.10451(8) 0.0165(3) Uani 1 1 d .
C9 C 0.7697(3) 0.24877(17) 0.10365(8) 0.0166(3) Uani 1 1 d .
C10 C 0.7666(3) 0.18768(17) 0.04667(9) 0.0171(4) Uani 1 1 d .
C11 C 0.9264(3) 0.20719(17) -0.01155(8) 0.0166(4) Uani 1 1 d .
C12 C 1.0973(3) 0.28423(17) -0.00929(8) 0.0159(3) Uani 1 1 d .
C13 C 1.2457(3) 0.23956(17) -0.11372(8) 0.0174(4) Uani 1 1 d .
C14 C 1.0664(3) 0.16907(17) -0.11714(9) 0.0170(4) Uani 1 1 d .
C15 C 1.0554(3) 0.11579(18) -0.17659(9) 0.0204(4) Uani 1 1 d .
H15 H 0.9349 0.0706 -0.1801 0.024 Uiso 1 1 calc R
C16 C 1.2170(3) 0.12918(18) -0.22863(9) 0.0201(4) Uani 1 1 d .
H16 H 1.2055 0.0941 -0.2682 0.024 Uiso 1 1 calc R
C17 C 1.4032(3) 0.19463(17) -0.22520(9) 0.0181(4) Uani 1 1 d .
C18 C 1.4137(3) 0.24836(17) -0.16829(9) 0.0184(4) Uani 1 1 d .
H18 H 1.5364 0.2924 -0.1655 0.022 Uiso 1 1 calc R
C19 C 1.5795(3) 0.20349(18) -0.28217(8) 0.0175(4) Uani 1 1 d .
C20 C 1.6858(3) 0.31126(18) -0.29467(9) 0.0198(4) Uani 1 1 d .
H20 H 1.6455 0.3794 -0.2657 0.024 Uiso 1 1 calc R
C21 C 1.8489(3) 0.32085(18) -0.34847(9) 0.0203(4) Uani 1 1 d .
H21 H 1.9176 0.3955 -0.3556 0.024 Uiso 1 1 calc R
C22 C 1.9144(3) 0.22305(18) -0.39234(8) 0.0179(4) Uani 1 1 d .
C23 C 1.8088(3) 0.11472(18) -0.37944(9) 0.0201(4) Uani 1 1 d .
H23 H 1.8501 0.0463 -0.4082 0.024 Uiso 1 1 calc R
C24 C 1.6455(3) 0.10474(18) -0.32565(9) 0.0205(4) Uani 1 1 d .
H24 H 1.5775 0.0298 -0.3183 0.025 Uiso 1 1 calc R
C25 C 2.0804(3) 0.23560(18) -0.45473(9) 0.0201(4) Uani 1 1 d .
C26 C 2.2173(4) 0.3436(2) -0.45293(10) 0.0275(4) Uani 1 1 d .
H26A H 2.1080 0.4271 -0.4473 0.041 Uiso 1 1 calc R
H26B H 2.3201 0.3489 -0.4937 0.041 Uiso 1 1 calc R
H26C H 2.3113 0.3237 -0.4166 0.041 Uiso 1 1 calc R
C27 C 1.9329(4) 0.2674(2) -0.51169(9) 0.0270(4) Uani 1 1 d .
H27A H 1.8494 0.1972 -0.5139 0.041 Uiso 1 1 calc R
H27B H 2.0351 0.2760 -0.5523 0.041 Uiso 1 1 calc R
H27C H 1.8201 0.3495 -0.5052 0.041 Uiso 1 1 calc R
C28 C 2.2581(4) 0.1073(2) -0.46562(10) 0.0268(4) Uani 1 1 d .
H28A H 2.3492 0.0850 -0.4287 0.040 Uiso 1 1 calc R
H28B H 2.3630 0.1176 -0.5055 0.040 Uiso 1 1 calc R
H28C H 2.1753 0.0375 -0.4695 0.040 Uiso 1 1 calc R
C91 C 0.6805(3) 0.30465(19) 0.29653(9) 0.0222(4) Uani 1 1 d .
H91 H 0.7018 0.3247 0.2485 0.027 Uiso 1 1 calc R

loop_
_atom_site_aniso_label
_atom_site_aniso_U_11
_atom_site_aniso_U_22
_atom_site_aniso_U_33
_atom_site_aniso_U_23
_atom_site_aniso_U_13
_atom_site_aniso_U_12
Cl91 0.0371(3) 0.0244(3) 0.0388(3) -0.0096(2) -0.0150(2) -0.0046(2)
Cl92 0.0275(3) 0.0587(4) 0.0415(3) -0.0138(3) 0.0076(2) -0.0190(3)
Cl93 0.0452(3) 0.0216(3) 0.0436(3) -0.0046(2) -0.0180(2) -0.0037(2)
N1 0.0201(8) 0.0214(8) 0.0185(7) -0.0003(6) -0.0015(6) -0.0059(6)
N2 0.0218(8) 0.0205(8) 0.0188(7) -0.0037(6) -0.0024(6) -0.0063(6)
N3 0.0192(7) 0.0170(7) 0.0178(7) -0.0023(6) -0.0024(6) -0.0064(6)
N4 0.0165(7) 0.0168(7) 0.0197(7) -0.0021(6) -0.0018(6) -0.0047(6)
C1 0.0201(9) 0.0199(9) 0.0204(9) -0.0020(7) -0.0036(7) -0.0069(7)
C2 0.0192(9) 0.0210(9) 0.0249(9) 0.0012(7) -0.0034(7) -0.0094(7)
C3 0.0198(9) 0.0230(9) 0.0200(9) 0.0009(7) -0.0007(7) -0.0075(7)
C4 0.0246(9) 0.0214(9) 0.0211(9) -0.0047(7) -0.0044(7) -0.0068(7)
C5 0.0219(9) 0.0181(9) 0.0249(9) -0.0045(7) -0.0027(7) -0.0080(7)
C6 0.0181(9) 0.0196(9) 0.0204(9) -0.0013(7) -0.0002(7) -0.0070(7)
C7 0.0177(8) 0.0148(8) 0.0177(8) -0.0013(6) -0.0034(7) -0.0041(7)
C8 0.0159(8) 0.0165(8) 0.0177(8) -0.0005(6) -0.0038(6) -0.0035(7)
C9 0.0151(8) 0.0165(8) 0.0185(8) 0.0002(7) -0.0038(6) -0.0032(7)
C10 0.0167(8) 0.0149(8) 0.0197(9) 0.0006(7) -0.0035(7) -0.0033(7)
C11 0.0176(8) 0.0148(8) 0.0172(8) -0.0012(6) -0.0030(7) -0.0025(7)
C12 0.0150(8) 0.0154(8) 0.0178(8) -0.0003(6) -0.0033(6) -0.0037(6)
C13 0.0200(9) 0.0157(8) 0.0175(8) -0.0023(6) -0.0030(7) -0.0045(7)
C14 0.0165(8) 0.0164(8) 0.0187(9) -0.0020(7) -0.0024(7) -0.0039(7)
C15 0.0210(9) 0.0218(9) 0.0215(9) -0.0038(7) -0.0042(7) -0.0094(7)
C16 0.0242(9) 0.0209(9) 0.0173(8) -0.0041(7) -0.0033(7) -0.0077(7)
C17 0.0205(9) 0.0150(8) 0.0187(9) -0.0011(7) -0.0022(7) -0.0032(7)
C18 0.0193(9) 0.0175(9) 0.0200(9) -0.0024(7) -0.0013(7) -0.0075(7)
C19 0.0191(9) 0.0189(9) 0.0156(8) -0.0011(7) -0.0040(7) -0.0050(7)
C20 0.0237(9) 0.0171(9) 0.0198(9) -0.0047(7) -0.0015(7) -0.0058(7)
C21 0.0233(9) 0.0175(9) 0.0218(9) -0.0021(7) -0.0025(7) -0.0080(7)
C22 0.0183(9) 0.0188(9) 0.0166(8) -0.0005(7) -0.0037(7) -0.0035(7)
C23 0.0247(9) 0.0176(9) 0.0183(9) -0.0040(7) -0.0014(7) -0.0047(7)
C24 0.0256(10) 0.0163(9) 0.0211(9) -0.0018(7) -0.0030(7) -0.0072(7)
C25 0.0222(9) 0.0206(9) 0.0182(9) -0.0036(7) 0.0005(7) -0.0066(7)
C26 0.0277(10) 0.0287(11) 0.0271(10) -0.0057(8) 0.0070(8) -0.0130(8)
C27 0.0297(10) 0.0328(11) 0.0185(9) 0.0024(8) -0.0030(8) -0.0078(9)
C28 0.0255(10) 0.0250(10) 0.0276(10) -0.0063(8) 0.0042(8) -0.0028(8)
C91 0.0221(9) 0.0254(10) 0.0215(9) -0.0047(7) -0.0041(7) -0.0081(8)

loop_
_atom_type_symbol
_atom_type_description
_atom_type_scat_dispersion_real
_atom_type_scat_dispersion_imag
_atom_type_scat_source
C C 0.0181 0.0091 'International Tables Vol C Tables 4.2.6.8 and 6.1.1.4'
H H 0.0000 0.0000 'International Tables Vol C Tables 4.2.6.8 and 6.1.1.4'
Cl Cl 0.3639 0.7018 'International Tables Vol C Tables 4.2.6.8 and 6.1.1.4'
N N 0.0311 0.0180 'International Tables Vol C Tables 4.2.6.8 and 6.1.1.4'

loop_
_geom_angle_atom_site_label_1
_geom_angle_atom_site_label_2
_geom_angle_atom_site_label_3
_geom_angle
C3 N1 C9 117.80(16)
C4 N2 C8 117.72(16)
C12 N3 C13 116.65(15)
C11 N4 C14 116.86(15)
C2 C1 C10 119.61(17)
C2 C1 H1 120.2
C10 C1 H1 120.2
C1 C2 C3 118.09(17)
C1 C2 H2 121.0
C3 C2 H2 121.0
N1 C3 C2 123.91(17)
N1 C3 H3 118.0
C2 C3 H3 118.0
N2 C4 C5 124.00(17)
N2 C4 H4 118.0
C5 C4 H4 118.0
C6 C5 C4 118.08(17)
C6 C5 H5 121.0
C4 C5 H5 121.0
C5 C6 C7 119.56(17)
C5 C6 H6 120.2
C7 C6 H6 120.2
C6 C7 C8 118.15(16)
C6 C7 C12 120.92(16)
C8 C7 C12 120.93(16)
N2 C8 C7 122.47(16)
N2 C8 C9 117.76(16)
C7 C8 C9 119.76(16)
N1 C9 C10 122.51(16)
N1 C9 C8 118.03(16)
C10 C9 C8 119.46(16)
C1 C10 C9 118.09(16)
C1 C10 C11 120.76(16)
C9 C10 C11 121.15(16)
N4 C11 C12 121.83(16)
N4 C11 C10 118.92(16)
C12 C11 C10 119.24(15)
N3 C12 C11 121.96(16)
N3 C12 C7 118.78(15)
C11 C12 C7 119.26(16)
N3 C13 C18 119.56(16)
N3 C13 C14 121.24(16)
C18 C13 C14 119.20(16)
N4 C14 C15 119.99(16)
N4 C14 C13 121.28(16)
C15 C14 C13 118.73(16)
C16 C15 C14 120.29(17)
C16 C15 H15 119.9
C14 C15 H15 119.9
C15 C16 C17 121.69(16)
C15 C16 H16 119.2
C17 C16 H16 119.2
C18 C17 C16 118.57(16)
C18 C17 C19 121.38(16)
C16 C17 C19 120.05(16)
C17 C18 C13 121.44(17)
C17 C18 H18 119.3
C13 C18 H18 119.3
C20 C19 C24 117.51(16)
C20 C19 C17 121.15(16)
C24 C19 C17 121.34(16)
C21 C20 C19 121.38(16)
C21 C20 H20 119.3
C19 C20 H20 119.3
C20 C21 C22 121.43(17)
C20 C21 H21 119.3
C22 C21 H21 119.3
C21 C22 C23 117.07(16)
C21 C22 C25 122.50(16)
C23 C22 C25 120.29(15)
C24 C23 C22 121.69(16)
C24 C23 H23 119.2
C22 C23 H23 119.2
C23 C24 C19 120.92(17)
C23 C24 H24 119.5
C19 C24 H24 119.5
C22 C25 C26 112.03(15)
C22 C25 C27 107.82(15)
C26 C25 C27 109.25(16)
C22 C25 C28 110.81(15)
C26 C25 C28 107.78(16)
C27 C25 C28 109.11(16)
C25 C26 H26A 109.5
C25 C26 H26B 109.5
H26A C26 H26B 109.5
C25 C26 H26C 109.5
H26A C26 H26C 109.5
H26B C26 H26C 109.5
C25 C27 H27A 109.5
C25 C27 H27B 109.5
H27A C27 H27B 109.5
C25 C27 H27C 109.5
H27A C27 H27C 109.5
H27B C27 H27C 109.5
C25 C28 H28A 109.5
C25 C28 H28B 109.5
H28A C28 H28B 109.5
C25 C28 H28C 109.5
H28A C28 H28C 109.5
H28B C28 H28C 109.5
Cl91 C91 Cl92 110.37(10)
Cl91 C91 Cl93 109.94(10)
Cl92 C91 Cl93 110.56(11)
Cl91 C91 H91 108.6
Cl92 C91 H91 108.6
Cl93 C91 H91 108.6

loop_
_geom_bond_atom_site_label_1
_geom_bond_atom_site_label_2
_geom_bond_distance
Cl91 C91 1.7623(19)
Cl92 C91 1.764(2)
Cl93 C91 1.769(2)
N1 C3 1.330(2)
N1 C9 1.348(2)
N2 C4 1.328(2)
N2 C8 1.354(2)
N3 C12 1.328(2)
N3 C13 1.357(2)
N4 C11 1.329(2)
N4 C14 1.352(2)
C1 C2 1.372(3)
C1 C10 1.400(2)
C1 H1 0.9500
C2 C3 1.401(3)
C2 H2 0.9500
C3 H3 0.9500
C4 C5 1.401(3)
C4 H4 0.9500
C5 C6 1.375(3)
C5 H5 0.9500
C6 C7 1.400(2)
C6 H6 0.9500
C7 C8 1.404(2)
C7 C12 1.464(2)
C8 C9 1.473(2)
C9 C10 1.405(2)
C10 C11 1.460(2)
C11 C12 1.431(2)
C13 C18 1.415(2)
C13 C14 1.429(2)
C14 C15 1.421(2)
C15 C16 1.362(3)
C15 H15 0.9500
C16 C17 1.429(3)
C16 H16 0.9500
C17 C18 1.374(2)
C17 C19 1.480(2)
C18 H18 0.9500
C19 C20 1.398(3)
C19 C24 1.399(2)
C20 C21 1.387(3)
C20 H20 0.9500
C21 C22 1.397(2)
C21 H21 0.9500
C22 C23 1.401(3)
C22 C25 1.532(2)
C23 C24 1.389(3)
C23 H23 0.9500
C24 H24 0.9500
C25 C26 1.535(3)
C25 C27 1.537(3)
C25 C28 1.538(3)
C26 H26A 0.9800
C26 H26B 0.9800
C26 H26C 0.9800
C27 H27A 0.9800
C27 H27B 0.9800
C27 H27C 0.9800
C28 H28A 0.9800
C28 H28B 0.9800
C28 H28C 0.9800
C91 H91 1.0000

loop_
_geom_torsion_atom_site_label_1
_geom_torsion_atom_site_label_2
_geom_torsion_atom_site_label_3
_geom_torsion_atom_site_label_4
_geom_torsion
C10 C1 C2 C3 -0.2(3)
C9 N1 C3 C2 0.5(3)
C1 C2 C3 N1 -0.1(3)
C8 N2 C4 C5 0.1(3)
N2 C4 C5 C6 0.4(3)
C4 C5 C6 C7 -0.7(3)
C5 C6 C7 C8 0.4(3)
C5 C6 C7 C12 -179.64(17)
C4 N2 C8 C7 -0.5(3)
C4 N2 C8 C9 178.54(16)
C6 C7 C8 N2 0.2(3)
C12 C7 C8 N2 -179.79(16)
C6 C7 C8 C9 -178.76(16)
C12 C7 C8 C9 1.2(3)
C3 N1 C9 C10 -0.6(3)
C3 N1 C9 C8 179.28(16)
N2 C8 C9 N1 -1.8(2)
C7 C8 C9 N1 177.19(16)
N2 C8 C9 C10 178.05(16)
C7 C8 C9 C10 -2.9(3)
C2 C1 C10 C9 0.1(3)
C2 C1 C10 C11 179.94(17)
N1 C9 C10 C1 0.3(3)
C8 C9 C10 C1 -179.57(16)
N1 C9 C10 C11 -179.53(16)
C8 C9 C10 C11 0.6(3)
C14 N4 C11 C12 1.4(3)
C14 N4 C11 C10 -177.98(15)
C1 C10 C11 N4 3.0(3)
C9 C10 C11 N4 -177.20(16)
C1 C10 C11 C12 -176.41(17)
C9 C10 C11 C12 3.4(3)
C13 N3 C12 C11 2.7(3)
C13 N3 C12 C7 -177.03(15)
N4 C11 C12 N3 -4.2(3)
C10 C11 C12 N3 175.18(16)
N4 C11 C12 C7 175.58(16)
C10 C11 C12 C7 -5.0(2)
C6 C7 C12 N3 2.6(3)
C8 C7 C12 N3 -177.44(16)
C6 C7 C12 C11 -177.22(16)
C8 C7 C12 C11 2.8(3)
C12 N3 C13 C18 -178.91(16)
C12 N3 C13 C14 1.0(3)
C11 N4 C14 C15 -178.18(16)
C11 N4 C14 C13 2.4(3)
N3 C13 C14 N4 -3.8(3)
C18 C13 C14 N4 176.17(16)
N3 C13 C14 C15 176.78(16)
C18 C13 C14 C15 -3.3(3)
N4 C14 C15 C16 -177.81(17)
C13 C14 C15 C16 1.7(3)
C14 C15 C16 C17 1.0(3)
C15 C16 C17 C18 -2.0(3)
C15 C16 C17 C19 178.05(17)
C16 C17 C18 C13 0.2(3)
C19 C17 C18 C13 -179.78(16)
N3 C13 C18 C17 -177.72(17)
C14 C13 C18 C17 2.4(3)
C18 C17 C19 C20 -32.2(3)
C16 C17 C19 C20 147.78(18)
C18 C17 C19 C24 148.06(18)
C16 C17 C19 C24 -32.0(3)
C24 C19 C20 C21 0.6(3)
C17 C19 C20 C21 -179.14(17)
C19 C20 C21 C22 -0.2(3)
C20 C21 C22 C23 -0.3(3)
C20 C21 C22 C25 175.40(17)
C21 C22 C23 C24 0.3(3)
C25 C22 C23 C24 -175.49(17)
C22 C23 C24 C19 0.2(3)
C20 C19 C24 C23 -0.6(3)
C17 C19 C24 C23 179.15(17)
C21 C22 C25 C26 16.9(2)
C23 C22 C25 C26 -167.58(17)
C21 C22 C25 C27 -103.3(2)
C23 C22 C25 C27 72.2(2)
C21 C22 C25 C28 137.31(18)
C23 C22 C25 C28 -47.2(2)
